data_4035466
loop_
_publ_author_name
'Liu, Shi'
'Roch, Lo\"ic M'
'Allemann, Oliver'
'Xu, Jun'
'Vanthuyne, Nicolas'
'Baldridge, Kim K.'
'Siegel, Jay S.'

_publ_section_title
;
 1,2,3- versus 1,2-Indeno Ring Fusions Influence Structure Property and
 Chirality of Corannulene Bowls.
;
_journal_issue 7
_journal_name_full 'The Journal of organic chemistry'
_journal_page_first 3979
_journal_page_last 3986
_journal_paper_doi 10.1021/acs.joc.8b00320
_journal_volume 83
_journal_year 2018
_chemical_formula_moiety 'C34 H18'
_chemical_formula_sum 'C34 H18'
_chemical_formula_weight 426.48
_space_group_crystal_system orthorhombic
_space_group_IT_number 36
_space_group_name_Hall 'C 2c -2'
_space_group_name_H-M_alt 'C m c 21'
_atom_sites_solution_hydrogens geom
_atom_sites_solution_primary dual
_audit_creation_date 2017-10-08
_audit_creation_method
;
Olex2 1.2
(compiled 2017.08.10 svn.r3458 for OlexSys, GUI svn.r5381)
;
_cell_angle_alpha 90
_cell_angle_beta 90
_cell_angle_gamma 90
_cell_formula_units_Z 4
_cell_length_a 26.3604(4)
_cell_length_b 9.2591(2)
_cell_length_c 8.11380(10)
_cell_measurement_reflns_used 5660
_cell_measurement_temperature 100.01(16)
_cell_measurement_theta_max 73.1260
_cell_measurement_theta_min 5.0380
_cell_volume 1980.36(6)
_computing_cell_refinement 'CrysAlisPro 1.171.39.28b (Rigaku OD, 2015)'
_computing_data_collection 'CrysAlisPro 1.171.39.28b (Rigaku OD, 2015)'
_computing_data_reduction 'CrysAlisPro 1.171.39.28b (Rigaku OD, 2015)'
_computing_molecular_graphics 'Olex2 (Dolomanov et al., 2009)'
_computing_publication_material 'Olex2 (Dolomanov et al., 2009)'
_computing_structure_refinement 'ShelXL (Sheldrick, 2015)'
_computing_structure_solution 'ShelXT (Sheldrick, 2015)'
_diffrn_ambient_environment N~2~
_diffrn_ambient_temperature 100.01(16)
_diffrn_detector 'CCD plate'
_diffrn_measured_fraction_theta_full 0.999
_diffrn_measured_fraction_theta_max 0.992
_diffrn_measurement_details
;
List of Runs (angles in degrees, time in seconds):

  # Type    Start    End  Width  t~exp~   \w     \q     \k     \f   Frames
--------------------------------------------------------------------------
  1  \w    -29.00  89.00   0.50    9.00    --    0.00  57.00-120.00  236
  2  \w    -29.00  89.00   0.50    9.00    --    0.00  57.00-180.00  236
  3  \w      9.00 128.00   0.50   45.00    --   98.20 -45.00 -60.00  238
  4  \w      9.00 135.00   0.50   45.00    --   98.20 -77.00 -90.00  252
  5  \w      9.00 130.00   0.50   45.00    --   98.20 -61.00 120.00  242
  6  \w      9.00 137.00   0.50   45.00    --   98.20 -82.00 120.00  256
  7  \w     69.00 188.00   0.50   45.00    --   98.20  45.00  60.00  238
  8  \w    -31.00  89.00   0.50    9.00    --    0.00  38.00   0.00  240
  9  \w    -31.00  89.00   0.50    9.00    --    0.00  38.00 120.00  240
 10  \w     28.00 188.00   0.50   45.00    --   98.20  15.00 -30.00  320
 11  \w     58.00 188.00   0.50   45.00    --   98.20  24.00  27.00  260
 12  \w     63.00 188.00   0.50   45.00    --   98.20  30.00-180.00  250
;
_diffrn_measurement_device 'four-circle diffractometer'
_diffrn_measurement_device_type 'XtaLAB AFC12 (RINC): Kappa single'
_diffrn_measurement_method '\w scans'
_diffrn_orient_matrix_type 'CrysAlisPro convention (1999,Acta A55,543-557)'
_diffrn_orient_matrix_UB_11 -0.0336328000
_diffrn_orient_matrix_UB_12 0.0310488000
_diffrn_orient_matrix_UB_13 -0.1511299000
_diffrn_orient_matrix_UB_21 0.0440707000
_diffrn_orient_matrix_UB_22 -0.0424017000
_diffrn_orient_matrix_UB_23 -0.1148743000
_diffrn_orient_matrix_UB_31 -0.0184627000
_diffrn_orient_matrix_UB_32 -0.1579278000
_diffrn_orient_matrix_UB_33 0.0011007000
_diffrn_radiation_monochromator graphite
_diffrn_radiation_probe x-ray
_diffrn_radiation_type CuK\a
_diffrn_radiation_wavelength 1.54184
_diffrn_reflns_av_R_equivalents 0.0254
_diffrn_reflns_av_unetI/netI 0.0204
_diffrn_reflns_Laue_measured_fraction_full 0.999
_diffrn_reflns_Laue_measured_fraction_max 0.992
_diffrn_reflns_limit_h_max 32
_diffrn_reflns_limit_h_min -32
_diffrn_reflns_limit_k_max 9
_diffrn_reflns_limit_k_min -11
_diffrn_reflns_limit_l_max 10
_diffrn_reflns_limit_l_min -10
_diffrn_reflns_number 9115
_diffrn_reflns_point_group_measured_fraction_full 0.986
_diffrn_reflns_point_group_measured_fraction_max 0.966
_diffrn_reflns_theta_full 67.684
_diffrn_reflns_theta_max 73.269
_diffrn_reflns_theta_min 5.063
_diffrn_source 'fine-focus sealed X-ray tube'
_diffrn_source_type 'Enhance (Cu) X-ray Source'
_exptl_absorpt_coefficient_mu 0.620
_exptl_absorpt_correction_T_max 1.00000
_exptl_absorpt_correction_T_min 0.86754
_exptl_absorpt_correction_type multi-scan
_exptl_absorpt_process_details
;
CrysAlisPro 1.171.39.28b (Rigaku Oxford Diffraction, 2015)
Empirical absorption correction using spherical harmonics,
 implemented in SCALE3 ABSPACK scaling algorithm.
;
_exptl_crystal_density_diffrn 1.430
_exptl_crystal_F_000 888
_refine_diff_density_max 0.132
_refine_diff_density_min -0.158
_refine_diff_density_rms 0.033
_refine_ls_abs_structure_details
;
 Flack x determined using 822 quotients [(I+)-(I-)]/[(I+)+(I-)]
 (Parsons, Flack and Wagner, Acta Cryst. B69 (2013) 249-259).
;
_refine_ls_abs_structure_Flack 1.3(7)
_refine_ls_extinction_method none
_refine_ls_goodness_of_fit_ref 1.083
_refine_ls_hydrogen_treatment constr
_refine_ls_matrix_type full
_refine_ls_number_parameters 158
_refine_ls_number_reflns 1961
_refine_ls_number_restraints 1
_refine_ls_restrained_S_all 1.083
_refine_ls_R_factor_all 0.0308
_refine_ls_R_factor_gt 0.0292
_refine_ls_shift/su_max 0.000
_refine_ls_shift/su_mean 0.000
_refine_ls_structure_factor_coef Fsqd
_refine_ls_weighting_details 'w=1/[\s^2^(Fo^2^)+(0.0478P)^2^+0.5523P] where P=(Fo^2^+2Fc^2^)/3'
_refine_ls_weighting_scheme calc
_refine_ls_wR_factor_gt 0.0785
_refine_ls_wR_factor_ref 0.0798
_reflns_Friedel_coverage 0.806
_reflns_Friedel_fraction_full 0.970
_reflns_Friedel_fraction_max 0.935
_reflns_number_gt 1878
_reflns_number_total 1961
_reflns_threshold_expression 'I > 2\s(I)'
_cod_data_source_file jo8b00320_si_004.cif
_cod_data_source_block 20170929---tju
_cod_database_code 4035466
_shelx_shelxl_version_number 2017/1
_shelx_space_group_comment
;
The symmetry employed for this shelxl refinement is uniquely defined
by the following loop, which should always be used as a source of
symmetry information in preference to the above space-group names.
They are only intended as comments.
;
_reflns_odcompleteness_completeness 99.90
_reflns_odcompleteness_iscentric 1
_reflns_odcompleteness_theta 66.97
_olex2_refinement_description
;
1. Fixed Uiso
 At 1.2 times of:
  All C(H) groups
 At 1.5 times of:
  All C(H,H,H) groups
2.a Aromatic/amide H refined with riding coordinates:
 C12(H12), C17(H17), C6(H6), C1(H1), C2(H2), C3(H3)
2.b Idealised Me refined as rotating group:
 C18(H18C,H18B,H18A)
;
_olex2_submission_special_instructions 'No special instructions were received'
_oxdiff_exptl_absorpt_empirical_details
;
Empirical correction (ABSPACK) includes:
- Absorption correction using spherical harmonics
- Frame scaling
;
_oxdiff_exptl_absorpt_empirical_full_max 1.392
_oxdiff_exptl_absorpt_empirical_full_min 0.850

loop_
_space_group_symop_operation_xyz
'x, y, z'
'-x, -y, z+1/2'
'x, -y, z+1/2'
'-x, y, z'
'x+1/2, y+1/2, z'
'-x+1/2, -y+1/2, z+1/2'
'x+1/2, -y+1/2, z+1/2'
'-x+1/2, y+1/2, z'

loop_
_atom_site_label
_atom_site_type_symbol
_atom_site_fract_x
_atom_site_fract_y
_atom_site_fract_z
_atom_site_U_iso_or_equiv
_atom_site_adp_type
_atom_site_occupancy
_atom_site_site_symmetry_order
_atom_site_calc_flag
_atom_site_refinement_flags_posn
_atom_site_refinement_flags_adp
_atom_site_refinement_flags_occupancy
C9 C 0.54263(8) 0.7161(2) 0.7077(2) 0.0268(4) Uani 1 1 d . . .
C13 C 0.61992(8) 0.6282(2) 0.5775(2) 0.0288(5) Uani 1 1 d . . .
C10 C 0.500000 0.8049(3) 0.6825(3) 0.0256(6) Uani 1 2 d S T P
C12 C 0.54882(8) 0.9548(2) 0.4934(3) 0.0256(4) Uani 1 1 d . . .
H12 H 0.551923 1.037001 0.428307 0.031 Uiso 1 1 calc R . .
C15 C 0.55561(9) 0.4554(2) 0.6767(3) 0.0302(5) Uani 1 1 d . . .
C11 C 0.500000 0.9177(3) 0.5665(3) 0.0260(6) Uani 1 2 d S T P
C16 C 0.52719(8) 0.5715(2) 0.7340(2) 0.0282(5) Uani 1 1 d . . .
C4 C 0.65768(8) 0.7027(2) 0.4703(2) 0.0288(5) Uani 1 1 d . . .
C5 C 0.63957(8) 0.8453(2) 0.4351(3) 0.0283(5) Uani 1 1 d . . .
C8 C 0.58573(8) 0.7416(2) 0.6216(2) 0.0268(4) Uani 1 1 d . . .
C14 C 0.60573(8) 0.4856(2) 0.6035(2) 0.0306(5) Uani 1 1 d . . .
C7 C 0.59064(8) 0.8672(2) 0.5214(3) 0.0260(4) Uani 1 1 d . . .
C17 C 0.52613(10) 0.3251(2) 0.6572(2) 0.0331(5) Uani 1 1 d . . .
H17 H 0.543086 0.237741 0.644082 0.040 Uiso 1 1 calc R . .
C6 C 0.66691(8) 0.9368(2) 0.3328(3) 0.0309(5) Uani 1 1 d . . .
H6 H 0.654684 1.028506 0.308294 0.037 Uiso 1 1 calc R . .
C1 C 0.71284(9) 0.8898(3) 0.2674(3) 0.0355(5) Uani 1 1 d . . .
H1 H 0.731352 0.950312 0.198435 0.043 Uiso 1 1 calc R . .
C2 C 0.73115(8) 0.7531(3) 0.3044(3) 0.0379(6) Uani 1 1 d . . .
H2 H 0.762295 0.724098 0.261936 0.046 Uiso 1 1 calc R . .
C18 C 0.63579(9) 0.3621(3) 0.5333(3) 0.0365(5) Uani 1 1 d . . .
H18C H 0.671312 0.384567 0.538228 0.055 Uiso 1 1 calc GR . .
H18B H 0.626045 0.346587 0.420651 0.055 Uiso 1 1 calc GR . .
H18A H 0.629218 0.276246 0.596095 0.055 Uiso 1 1 calc GR . .
C3 C 0.70379(9) 0.6582(3) 0.4040(3) 0.0352(5) Uani 1 1 d . . .
H3 H 0.716226 0.566230 0.425924 0.042 Uiso 1 1 calc R . .

loop_
_atom_site_aniso_label
_atom_site_aniso_U_11
_atom_site_aniso_U_22
_atom_site_aniso_U_33
_atom_site_aniso_U_23
_atom_site_aniso_U_13
_atom_site_aniso_U_12
C9 0.0394(11) 0.0221(10) 0.0187(9) -0.0039(8) -0.0039(8) 0.0008(9)
C13 0.0386(11) 0.0293(12) 0.0187(10) -0.0017(8) -0.0074(8) 0.0052(8)
C10 0.0364(14) 0.0192(13) 0.0212(13) -0.0049(11) 0.000 0.000
C12 0.0359(11) 0.0165(9) 0.0244(10) -0.0009(8) -0.0023(8) -0.0027(7)
C15 0.0476(12) 0.0237(10) 0.0192(9) 0.0029(8) -0.0048(9) 0.0040(9)
C11 0.0346(14) 0.0204(14) 0.0229(14) -0.0052(11) 0.000 0.000
C16 0.0426(11) 0.0244(10) 0.0176(9) 0.0002(8) -0.0019(8) 0.0018(9)
C4 0.0331(10) 0.0309(11) 0.0224(10) -0.0028(8) -0.0069(8) 0.0027(9)
C5 0.0310(10) 0.0290(11) 0.0248(10) -0.0048(8) -0.0059(8) -0.0002(9)
C8 0.0359(10) 0.0239(10) 0.0206(9) -0.0020(8) -0.0050(8) 0.0013(8)
C14 0.0447(12) 0.0284(11) 0.0188(9) 0.0002(9) -0.0073(9) 0.0081(9)
C7 0.0337(10) 0.0207(10) 0.0236(10) -0.0031(8) -0.0026(8) -0.0022(8)
C17 0.0593(13) 0.0190(10) 0.0209(10) 0.0032(8) -0.0013(9) 0.0054(9)
C6 0.0330(10) 0.0280(11) 0.0317(11) -0.0019(9) -0.0042(9) -0.0046(9)
C1 0.0338(11) 0.0368(13) 0.0360(13) -0.0057(10) 0.0001(9) -0.0062(10)
C2 0.0316(10) 0.0448(15) 0.0375(12) -0.0060(11) -0.0011(9) 0.0025(10)
C18 0.0497(13) 0.0301(12) 0.0298(12) 0.0003(9) -0.0041(10) 0.0122(10)
C3 0.0359(11) 0.0381(13) 0.0315(12) -0.0057(10) -0.0083(9) 0.0093(10)

loop_
_atom_type_symbol
_atom_type_description
_atom_type_scat_dispersion_real
_atom_type_scat_dispersion_imag
_atom_type_scat_source
C C 0.0181 0.0091 'International Tables Vol C Tables 4.2.6.8 and 6.1.1.4'
H H 0.0000 0.0000 'International Tables Vol C Tables 4.2.6.8 and 6.1.1.4'

loop_
_geom_angle_atom_site_label_1
_geom_angle_atom_site_label_2
_geom_angle_atom_site_label_3
_geom_angle
_geom_angle_site_symmetry_1
_geom_angle_site_symmetry_3
C10 C9 C16 110.19(19) . .
C8 C9 C10 119.51(19) . .
C8 C9 C16 118.95(19) . .
C8 C13 C4 103.09(18) . .
C14 C13 C4 135.14(19) . .
C14 C13 C8 119.41(19) . .
C9 C10 C9 105.9(2) . 4_655
C11 C10 C9 122.11(15) . .
C11 C10 C9 122.10(15) . 4_655
C11 C12 H12 120.1 . .
C7 C12 H12 120.1 . .
C7 C12 C11 119.8(2) . .
C16 C15 C14 118.10(19) . .
C16 C15 C17 113.1(2) . .
C17 C15 C14 126.6(2) . .
C10 C11 C12 116.56(14) . 4_655
C10 C11 C12 116.56(14) . .
C12 C11 C12 124.0(3) . 4_655
C9 C16 C16 106.71(12) . 4_655
C15 C16 C9 121.7(2) . .
C15 C16 C16 122.61(13) . 4_655
C5 C4 C13 108.70(18) . .
C3 C4 C13 132.2(2) . .
C3 C4 C5 119.1(2) . .
C4 C5 C7 108.77(19) . .
C6 C5 C4 120.6(2) . .
C6 C5 C7 130.7(2) . .
C9 C8 C13 121.97(19) . .
C9 C8 C7 120.9(2) . .
C7 C8 C13 113.56(19) . .
C13 C14 C15 118.85(19) . .
C13 C14 C18 121.6(2) . .
C15 C14 C18 118.7(2) . .
C12 C7 C5 134.0(2) . .
C12 C7 C8 119.90(19) . .
C8 C7 C5 103.72(18) . .
C15 C17 H17 118.7 . .
C17 C17 C15 122.55(13) 4_655 .
C17 C17 H17 118.7 4_655 .
C5 C6 H6 120.3 . .
C5 C6 C1 119.3(2) . .
C1 C6 H6 120.3 . .
C6 C1 H1 119.8 . .
C2 C1 C6 120.3(2) . .
C2 C1 H1 119.8 . .
C1 C2 H2 119.3 . .
C1 C2 C3 121.3(2) . .
C3 C2 H2 119.3 . .
C14 C18 H18C 109.5 . .
C14 C18 H18B 109.5 . .
C14 C18 H18A 109.5 . .
H18C C18 H18B 109.5 . .
H18C C18 H18A 109.5 . .
H18B C18 H18A 109.5 . .
C4 C3 C2 119.3(2) . .
C4 C3 H3 120.3 . .
C2 C3 H3 120.3 . .

loop_
_geom_bond_atom_site_label_1
_geom_bond_atom_site_label_2
_geom_bond_distance
_geom_bond_site_symmetry_2
C9 C10 1.408(3) .
C9 C16 1.416(3) .
C9 C8 1.355(3) .
C13 C4 1.491(3) .
C13 C8 1.430(3) .
C13 C14 1.388(3) .
C10 C11 1.406(4) .
C12 H12 0.9300 .
C12 C11 1.458(2) .
C12 C7 1.388(3) .
C15 C16 1.390(3) .
C15 C14 1.475(3) .
C15 C17 1.444(3) .
C16 C16 1.433(4) 4_655
C4 C5 1.433(3) .
C4 C3 1.392(3) .
C5 C7 1.481(3) .
C5 C6 1.388(3) .
C8 C7 1.424(3) .
C14 C18 1.503(3) .
C17 C17 1.378(5) 4_655
C17 H17 0.9300 .
C6 H6 0.9300 .
C6 C1 1.392(3) .
C1 H1 0.9300 .
C1 C2 1.388(3) .
C2 H2 0.9300 .
C2 C3 1.394(3) .
C18 H18C 0.9600 .
C18 H18B 0.9600 .
C18 H18A 0.9600 .
C3 H3 0.9300 .
